data_4125352
loop_
_publ_author_name
'Metrano, Anthony J.'
'Abascal, Nadia C.'
'Mercado, Brandon Q.'
'Paulson, Eric K.'
'Hurtley, Anna E.'
'Miller, Scott J.'

_publ_section_title
;
 Diversity of Secondary Structure in Catalytic Peptides with
 \b-Turn-Biased Sequences.
;
_journal_issue 1
_journal_name_full 'Journal of the American Chemical Society'
_journal_page_first 492
_journal_page_last 516
_journal_paper_doi 10.1021/jacs.6b11348
_journal_volume 139
_journal_year 2017
_chemical_absolute_configuration syn
_chemical_formula_moiety 'C26 H47 N5 O7'
_chemical_formula_sum 'C26 H47 N5 O7'
_chemical_formula_weight 541.68
_space_group_crystal_system orthorhombic
_space_group_IT_number 19
_space_group_name_Hall 'P 2ac 2ab'
_space_group_name_H-M_alt 'P 21 21 21'
_symmetry_space_group_name_Hall 'P 2ac 2ab'
_symmetry_space_group_name_H-M 'P 21 21 21'
_atom_sites_solution_hydrogens mixed
_atom_sites_solution_primary direct
_atom_sites_solution_secondary difmap
_audit_creation_method SHELXL-2014/7
_cell_angle_alpha 90
_cell_angle_beta 90
_cell_angle_gamma 90
_cell_formula_units_Z 4
_cell_length_a 9.5263(3)
_cell_length_b 10.9728(4)
_cell_length_c 28.9779(10)
_cell_measurement_reflns_used 9915
_cell_measurement_temperature 100(2)
_cell_measurement_theta_max 73.200
_cell_measurement_theta_min 4.907
_cell_volume 3029.07(18)
_computing_cell_refinement 'Bruker SAINT'
_computing_data_collection 'Bruker APEX2'
_computing_data_reduction 'Bruker SAINT'
_computing_molecular_graphics
;
Dolomanov, O.V.; Bourhis, L.J.; Gildea, R.J.; Howard, J.A.K.; Puschmann, H., 
OLEX2: A complete structure solution, refinement and analysis program
(2009). J. Appl. Cryst., 42, 339-341.
;
_computing_publication_material 'CIFTAB-2013/2 (Sheldrick, 2013)'
_computing_structure_refinement 'SHELXL-2014/7 (Sheldrick, 2014)'
_computing_structure_solution 'SHELXT-2014/5 (Sheldrick, 2014)'
_diffrn_ambient_temperature 100(2)
_diffrn_detector_area_resol_mean 10.42
_diffrn_measured_fraction_theta_full 1.000
_diffrn_measured_fraction_theta_max 1.000
_diffrn_measurement_device_type 'Bruker D8 with PHOTON 100 detector'
_diffrn_measurement_method '\w/\q shutterless scans'
_diffrn_radiation_type Synchrotron
_diffrn_radiation_wavelength 0.7749
_diffrn_reflns_av_R_equivalents 0.0440
_diffrn_reflns_av_unetI/netI 0.0384
_diffrn_reflns_Laue_measured_fraction_full 1.000
_diffrn_reflns_Laue_measured_fraction_max 1.000
_diffrn_reflns_limit_h_max 14
_diffrn_reflns_limit_h_min -14
_diffrn_reflns_limit_k_max 16
_diffrn_reflns_limit_k_min -16
_diffrn_reflns_limit_l_max 43
_diffrn_reflns_limit_l_min -43
_diffrn_reflns_number 46292
_diffrn_reflns_point_group_measured_fraction_full 0.999
_diffrn_reflns_point_group_measured_fraction_max 0.999
_diffrn_reflns_theta_full 27.706
_diffrn_reflns_theta_max 35.944
_diffrn_reflns_theta_min 2.164
_diffrn_source 'Advanced Light Source station 11.3.1'
_exptl_absorpt_coefficient_mu 0.104
_exptl_absorpt_correction_T_max 0.7472
_exptl_absorpt_correction_T_min 0.7105
_exptl_absorpt_correction_type multi-scan
_exptl_absorpt_process_details 'SADABS-2014/5 (Bruker AXS)'
_exptl_crystal_colour Colorless
_exptl_crystal_density_diffrn 1.188
_exptl_crystal_density_method 'not measured'
_exptl_crystal_description Plate
_exptl_crystal_F_000 1176
_exptl_crystal_size_max 0.060
_exptl_crystal_size_mid 0.060
_exptl_crystal_size_min 0.020
_refine_diff_density_max 0.289
_refine_diff_density_min -0.251
_refine_diff_density_rms 0.044
_refine_ls_abs_structure_details
; 
 Flack x determined using 3869 quotients [(I+)-(I-)]/[(I+)+(I-)] 
 (Parsons, Flack and Wagner, Acta Cryst. B69 (2013) 249-259). 
;
_refine_ls_abs_structure_Flack -0.5(2)
_refine_ls_extinction_method none
_refine_ls_goodness_of_fit_ref 1.020
_refine_ls_hydrogen_treatment mixed
_refine_ls_matrix_type full
_refine_ls_number_parameters 365
_refine_ls_number_reflns 11012
_refine_ls_number_restraints 0
_refine_ls_restrained_S_all 1.020
_refine_ls_R_factor_all 0.0479
_refine_ls_R_factor_gt 0.0383
_refine_ls_shift/su_max 0.001
_refine_ls_shift/su_mean 0.000
_refine_ls_structure_factor_coef Fsqd
_refine_ls_weighting_details 'w=1/[\s^2^(Fo^2^)+(0.0527P)^2^+0.1314P] where P=(Fo^2^+2Fc^2^)/3'
_refine_ls_weighting_scheme calc
_refine_ls_wR_factor_gt 0.0893
_refine_ls_wR_factor_ref 0.0943
_reflns_Friedel_coverage 0.800
_reflns_Friedel_fraction_full 0.999
_reflns_Friedel_fraction_max 0.999
_reflns_number_gt 9662
_reflns_number_total 11012
_reflns_threshold_expression 'I > 2\s(I)'
_cod_data_source_file ja6b11348_si_024.cif
_cod_data_source_block sjm17
_cod_depositor_comments 'Adding full bibliography for 4125336--4125366.cif.'
_cod_database_code 4125352
_shelx_shelxl_version_number 2014/7
_shelx_space_group_comment
; 
The symmetry employed for this shelxl refinement is uniquely defined 
by the following loop, which should always be used as a source of 
symmetry information in preference to the above space-group names. 
They are only intended as comments. 
;
_shelx_estimated_absorpt_t_min 0.994
_shelx_estimated_absorpt_t_max 0.998

loop_
_space_group_symop_operation_xyz
'x, y, z'
'-x+1/2, -y, z+1/2'
'-x, y+1/2, -z+1/2'
'x+1/2, -y+1/2, -z'

loop_
_atom_site_label
_atom_site_type_symbol
_atom_site_fract_x
_atom_site_fract_y
_atom_site_fract_z
_atom_site_U_iso_or_equiv
_atom_site_adp_type
_atom_site_occupancy
_atom_site_site_symmetry_order
_atom_site_calc_flag
_atom_site_refinement_flags_posn
_atom_site_refinement_flags_adp
O1 O 0.41136(11) 0.31279(9) 0.75793(4) 0.0183(2) Uani 1 1 d . .
O2 O 0.63274(12) 0.44820(9) 0.65216(4) 0.0198(2) Uani 1 1 d . .
O3 O 0.37628(11) 0.65046(10) 0.64389(3) 0.0174(2) Uani 1 1 d . .
O4 O 0.26877(13) 0.40321(10) 0.49546(4) 0.0228(2) Uani 1 1 d . .
O5 O 0.38934(13) 0.57305(11) 0.47238(4) 0.0237(2) Uani 1 1 d . .
O6 O 0.29851(12) 0.29918(10) 0.64973(4) 0.0218(2) Uani 1 1 d . .
O7 O 0.14275(12) 0.43752(11) 0.62399(4) 0.0221(2) Uani 1 1 d . .
N1 N 0.35401(12) 0.47783(10) 0.71526(4) 0.0123(2) Uani 1 1 d . .
H1 H 0.384(2) 0.5375(19) 0.7015(7) 0.018(5) Uiso 1 1 d . .
N2 N 0.62183(12) 0.56424(10) 0.71747(4) 0.0125(2) Uani 1 1 d . .
H2 H 0.615(2) 0.6402(18) 0.7270(7) 0.016(4) Uiso 1 1 d . .
N3 N 0.57608(12) 0.66868(11) 0.60315(4) 0.0154(2) Uani 1 1 d . .
N4 N 0.31295(15) 0.54803(12) 0.54633(4) 0.0197(2) Uani 1 1 d . .
H4 H 0.262(3) 0.507(2) 0.5640(8) 0.037(6) Uiso 1 1 d . .
N5 N 0.25779(13) 0.86750(12) 0.58639(4) 0.0185(2) Uani 1 1 d . .
C1 C 0.10627(17) 0.48263(15) 0.80075(5) 0.0217(3) Uani 1 1 d . .
H1A H 0.0188 0.4365 0.7973 0.033 Uiso 1 1 calc R U
H1B H 0.1096 0.5197 0.8315 0.033 Uiso 1 1 calc R U
H1C H 0.1865 0.4276 0.7969 0.033 Uiso 1 1 calc R U
C2 C 0.11244(15) 0.58236(13) 0.76410(5) 0.0173(3) Uani 1 1 d . .
H2A H 0.2044 0.6254 0.7674 0.021 Uiso 1 1 calc R U
C3 C 0.10380(14) 0.53272(13) 0.71497(5) 0.0153(2) Uani 1 1 d . .
H3A H 0.0091 0.4981 0.7099 0.018 Uiso 1 1 calc R U
H3B H 0.1164 0.6009 0.6930 0.018 Uiso 1 1 calc R U
C4 C 0.21281(14) 0.43529(12) 0.70484(4) 0.0130(2) Uani 1 1 d . .
H4A H 0.1925 0.3633 0.7249 0.016 Uiso 1 1 calc R U
C5 C 0.44379(14) 0.41104(12) 0.74030(4) 0.0126(2) Uani 1 1 d . .
C6 C 0.58749(14) 0.46800(11) 0.75042(5) 0.0126(2) Uani 1 1 d . .
C7 C 0.57435(16) 0.52854(14) 0.79800(5) 0.0184(3) Uani 1 1 d . .
H7A H 0.6628 0.5693 0.8058 0.028 Uiso 1 1 calc R U
H7B H 0.5536 0.4663 0.8213 0.028 Uiso 1 1 calc R U
H7C H 0.4983 0.5886 0.7973 0.028 Uiso 1 1 calc R U
C8 C 0.70049(16) 0.36912(13) 0.75137(6) 0.0202(3) Uani 1 1 d . .
H8A H 0.7068 0.3305 0.7209 0.030 Uiso 1 1 calc R U
H8B H 0.6760 0.3076 0.7745 0.030 Uiso 1 1 calc R U
H8C H 0.7912 0.4058 0.7593 0.030 Uiso 1 1 calc R U
C9 C 0.63705(14) 0.54725(12) 0.67151(5) 0.0132(2) Uani 1 1 d . .
C10 C 0.66157(14) 0.66643(13) 0.64510(5) 0.0151(2) Uani 1 1 d . .
H10 H 0.6384 0.7379 0.6651 0.018 Uiso 1 1 calc R U
C11 C 0.81241(16) 0.67758(16) 0.62667(5) 0.0221(3) Uani 1 1 d . .
H11A H 0.8431 0.7638 0.6262 0.027 Uiso 1 1 calc R U
H11B H 0.8785 0.6300 0.6459 0.027 Uiso 1 1 calc R U
C12 C 0.80446(17) 0.62580(18) 0.57784(5) 0.0265(3) Uani 1 1 d . .
H12A H 0.8807 0.6586 0.5582 0.032 Uiso 1 1 calc R U
H12B H 0.8103 0.5357 0.5782 0.032 Uiso 1 1 calc R U
C13 C 0.66099(16) 0.66861(18) 0.56086(5) 0.0242(3) Uani 1 1 d . .
H13A H 0.6667 0.7513 0.5473 0.029 Uiso 1 1 calc R U
H13B H 0.6220 0.6118 0.5376 0.029 Uiso 1 1 calc R U
C14 C 0.43594(14) 0.66224(12) 0.60628(5) 0.0145(2) Uani 1 1 d . .
C15 C 0.34980(15) 0.67007(13) 0.56172(5) 0.0162(2) Uani 1 1 d . .
H15 H 0.4066 0.7115 0.5373 0.019 Uiso 1 1 calc R U
C16 C 0.32860(15) 0.51348(14) 0.50162(5) 0.0183(3) Uani 1 1 d . .
C17 C 0.26211(17) 0.34698(15) 0.44925(5) 0.0215(3) Uani 1 1 d . .
C18 C 0.40897(19) 0.31557(18) 0.43242(6) 0.0294(3) Uani 1 1 d . .
H18A H 0.4628 0.3907 0.4279 0.044 Uiso 1 1 calc R U
H18B H 0.4026 0.2714 0.4031 0.044 Uiso 1 1 calc R U
H18C H 0.4561 0.2643 0.4554 0.044 Uiso 1 1 calc R U
C19 C 0.1782(2) 0.23148(17) 0.45820(6) 0.0323(4) Uani 1 1 d . .
H19A H 0.2280 0.1807 0.4807 0.048 Uiso 1 1 calc R U
H19B H 0.1671 0.1862 0.4293 0.048 Uiso 1 1 calc R U
H19C H 0.0855 0.2531 0.4704 0.048 Uiso 1 1 calc R U
C20 C 0.18483(19) 0.43000(18) 0.41604(6) 0.0283(3) Uani 1 1 d . .
H20A H 0.0957 0.4556 0.4299 0.042 Uiso 1 1 calc R U
H20B H 0.1662 0.3861 0.3872 0.042 Uiso 1 1 calc R U
H20C H 0.2426 0.5019 0.4095 0.042 Uiso 1 1 calc R U
C21 C -0.00422(17) 0.67572(15) 0.77196(6) 0.0252(3) Uani 1 1 d . .
H21A H 0.0011 0.7391 0.7482 0.038 Uiso 1 1 calc R U
H21B H 0.0071 0.7129 0.8025 0.038 Uiso 1 1 calc R U
H21C H -0.0957 0.6350 0.7702 0.038 Uiso 1 1 calc R U
C22 C 0.21083(14) 0.39322(12) 0.65483(5) 0.0153(2) Uani 1 1 d . .
C23 C 0.3245(2) 0.25969(17) 0.60339(6) 0.0303(4) Uani 1 1 d . .
H23A H 0.3770 0.3229 0.5868 0.045 Uiso 1 1 calc R U
H23B H 0.2349 0.2450 0.5877 0.045 Uiso 1 1 calc R U
H23C H 0.3794 0.1842 0.6039 0.045 Uiso 1 1 calc R U
C24 C 0.21865(15) 0.74484(14) 0.57163(5) 0.0182(3) Uani 1 1 d . .
H24A H 0.1600 0.7496 0.5435 0.022 Uiso 1 1 calc R U
H24B H 0.1629 0.7047 0.5961 0.022 Uiso 1 1 calc R U
C25 C 0.15448(17) 0.91580(16) 0.61845(5) 0.0250(3) Uani 1 1 d . .
H25A H 0.0620 0.9168 0.6037 0.038 Uiso 1 1 calc R U
H25B H 0.1808 0.9989 0.6273 0.038 Uiso 1 1 calc R U
H25C H 0.1511 0.8642 0.6460 0.038 Uiso 1 1 calc R U
C26 C 0.27644(19) 0.94919(15) 0.54723(5) 0.0246(3) Uani 1 1 d . .
H26A H 0.3401 0.9116 0.5248 0.037 Uiso 1 1 calc R U
H26B H 0.3164 1.0265 0.5579 0.037 Uiso 1 1 calc R U
H26C H 0.1853 0.9644 0.5326 0.037 Uiso 1 1 calc R U

loop_
_atom_site_aniso_label
_atom_site_aniso_U_11
_atom_site_aniso_U_22
_atom_site_aniso_U_33
_atom_site_aniso_U_23
_atom_site_aniso_U_13
_atom_site_aniso_U_12
O1 0.0210(5) 0.0125(4) 0.0214(5) 0.0055(4) -0.0023(4) -0.0023(4)
O2 0.0249(5) 0.0157(5) 0.0187(5) -0.0052(4) 0.0020(4) -0.0002(4)
O3 0.0183(5) 0.0215(5) 0.0123(4) 0.0031(4) 0.0023(4) 0.0016(4)
O4 0.0327(6) 0.0232(5) 0.0125(4) -0.0031(4) 0.0018(4) -0.0085(5)
O5 0.0291(6) 0.0275(6) 0.0144(5) -0.0002(4) 0.0045(4) -0.0066(5)
O6 0.0262(5) 0.0208(5) 0.0184(5) -0.0033(4) 0.0012(4) 0.0045(4)
O7 0.0224(5) 0.0280(5) 0.0159(5) 0.0012(4) -0.0027(4) 0.0005(4)
N1 0.0116(5) 0.0107(5) 0.0147(5) 0.0031(4) 0.0000(4) -0.0009(4)
N2 0.0148(5) 0.0102(5) 0.0127(5) -0.0009(4) 0.0009(4) -0.0009(4)
N3 0.0165(5) 0.0202(5) 0.0096(5) -0.0007(4) 0.0017(4) -0.0029(4)
N4 0.0286(6) 0.0192(6) 0.0114(5) -0.0006(4) 0.0016(5) -0.0057(5)
N5 0.0217(6) 0.0205(6) 0.0132(5) -0.0014(4) -0.0016(4) 0.0022(5)
C1 0.0251(7) 0.0238(7) 0.0163(6) 0.0001(5) 0.0032(5) 0.0004(6)
C2 0.0154(6) 0.0161(6) 0.0204(6) -0.0012(5) 0.0030(5) 0.0004(5)
C3 0.0119(5) 0.0176(6) 0.0163(6) 0.0024(5) 0.0009(4) 0.0012(4)
C4 0.0122(5) 0.0136(5) 0.0131(5) 0.0010(4) 0.0003(4) -0.0015(4)
C5 0.0149(5) 0.0111(5) 0.0117(5) -0.0008(4) 0.0004(4) 0.0007(4)
C6 0.0138(5) 0.0102(5) 0.0139(5) 0.0010(4) -0.0012(4) 0.0001(4)
C7 0.0235(7) 0.0191(6) 0.0127(6) -0.0003(5) -0.0013(5) -0.0024(5)
C8 0.0162(6) 0.0171(6) 0.0272(7) 0.0044(5) -0.0009(5) 0.0054(5)
C9 0.0111(5) 0.0146(6) 0.0140(5) -0.0005(4) 0.0013(4) -0.0003(4)
C10 0.0172(6) 0.0162(6) 0.0119(5) -0.0002(5) 0.0005(4) -0.0039(5)
C11 0.0176(6) 0.0317(8) 0.0170(6) 0.0009(6) 0.0021(5) -0.0084(6)
C12 0.0169(6) 0.0433(10) 0.0192(7) -0.0042(6) 0.0048(5) -0.0043(7)
C13 0.0186(6) 0.0422(9) 0.0119(6) -0.0029(6) 0.0042(5) -0.0059(6)
C14 0.0178(6) 0.0130(6) 0.0126(5) 0.0002(5) 0.0006(4) -0.0005(5)
C15 0.0187(6) 0.0177(6) 0.0122(5) 0.0005(5) 0.0006(5) -0.0020(5)
C16 0.0197(6) 0.0213(6) 0.0139(6) -0.0014(5) -0.0018(5) -0.0008(5)
C17 0.0260(7) 0.0258(7) 0.0126(6) -0.0041(5) 0.0001(5) -0.0050(6)
C18 0.0272(8) 0.0338(9) 0.0271(8) -0.0082(7) 0.0007(6) 0.0015(7)
C19 0.0431(10) 0.0316(9) 0.0222(7) -0.0059(7) 0.0014(7) -0.0145(8)
C20 0.0287(8) 0.0357(9) 0.0204(7) -0.0031(7) -0.0048(6) -0.0013(7)
C21 0.0211(7) 0.0214(7) 0.0332(8) -0.0035(6) 0.0053(6) 0.0055(6)
C22 0.0148(6) 0.0150(6) 0.0161(6) -0.0003(5) 0.0017(5) -0.0039(4)
C23 0.0409(10) 0.0291(8) 0.0208(7) -0.0075(7) 0.0044(7) 0.0085(7)
C24 0.0179(6) 0.0212(6) 0.0154(6) 0.0007(5) -0.0020(5) -0.0005(5)
C25 0.0235(7) 0.0329(8) 0.0188(7) -0.0049(6) -0.0008(5) 0.0067(6)
C26 0.0353(8) 0.0210(7) 0.0176(6) -0.0008(6) -0.0018(6) -0.0014(6)

loop_
_atom_type_symbol
_atom_type_description
_atom_type_scat_dispersion_real
_atom_type_scat_dispersion_imag
_atom_type_scat_source
C C 0.0040 0.0020 'International Tables Vol C Tables 4.2.6.8 and 6.1.1.4'
H H 0.0000 0.0000 'International Tables Vol C Tables 4.2.6.8 and 6.1.1.4'
N N 0.0080 0.0040 'International Tables Vol C Tables 4.2.6.8 and 6.1.1.4'
O O 0.0130 0.0070 'International Tables Vol C Tables 4.2.6.8 and 6.1.1.4'

loop_
_geom_angle_atom_site_label_1
_geom_angle_atom_site_label_2
_geom_angle_atom_site_label_3
_geom_angle
C16 O4 C17 120.87(11)
C22 O6 C23 116.45(12)
C5 N1 C4 121.80(11)
C5 N1 H1 118.6(14)
C4 N1 H1 118.6(14)
C9 N2 C6 124.61(11)
C9 N2 H2 116.6(13)
C6 N2 H2 117.6(13)
C14 N3 C10 119.82(12)
C14 N3 C13 127.25(12)
C10 N3 C13 112.75(11)
C16 N4 C15 121.54(12)
C16 N4 H4 119.6(17)
C15 N4 H4 116.8(17)
C25 N5 C26 110.86(13)
C25 N5 C24 110.51(13)
C26 N5 C24 111.71(11)
C2 C1 H1A 109.5
C2 C1 H1B 109.5
H1A C1 H1B 109.5
C2 C1 H1C 109.5
H1A C1 H1C 109.5
H1B C1 H1C 109.5
C1 C2 C3 113.02(12)
C1 C2 C21 110.42(12)
C3 C2 C21 109.81(12)
C1 C2 H2A 107.8
C3 C2 H2A 107.8
C21 C2 H2A 107.8
C4 C3 C2 113.23(11)
C4 C3 H3A 108.9
C2 C3 H3A 108.9
C4 C3 H3B 108.9
C2 C3 H3B 108.9
H3A C3 H3B 107.7
N1 C4 C3 111.47(11)
N1 C4 C22 107.85(11)
C3 C4 C22 112.91(11)
N1 C4 H4A 108.2
C3 C4 H4A 108.2
C22 C4 H4A 108.2
O1 C5 N1 122.89(12)
O1 C5 C6 120.08(12)
N1 C5 C6 116.78(11)
N2 C6 C8 111.55(11)
N2 C6 C5 111.69(10)
C8 C6 C5 110.05(11)
N2 C6 C7 107.00(10)
C8 C6 C7 110.38(12)
C5 C6 C7 105.98(11)
C6 C7 H7A 109.5
C6 C7 H7B 109.5
H7A C7 H7B 109.5
C6 C7 H7C 109.5
H7A C7 H7C 109.5
H7B C7 H7C 109.5
C6 C8 H8A 109.5
C6 C8 H8B 109.5
H8A C8 H8B 109.5
C6 C8 H8C 109.5
H8A C8 H8C 109.5
H8B C8 H8C 109.5
O2 C9 N2 124.75(12)
O2 C9 C10 122.29(12)
N2 C9 C10 112.97(11)
N3 C10 C9 110.14(11)
N3 C10 C11 103.31(10)
C9 C10 C11 112.56(12)
N3 C10 H10 110.2
C9 C10 H10 110.2
C11 C10 H10 110.2
C12 C11 C10 104.23(12)
C12 C11 H11A 110.9
C10 C11 H11A 110.9
C12 C11 H11B 110.9
C10 C11 H11B 110.9
H11A C11 H11B 108.9
C13 C12 C11 103.22(13)
C13 C12 H12A 111.1
C11 C12 H12A 111.1
C13 C12 H12B 111.1
C11 C12 H12B 111.1
H12A C12 H12B 109.1
N3 C13 C12 102.96(12)
N3 C13 H13A 111.2
C12 C13 H13A 111.2
N3 C13 H13B 111.2
C12 C13 H13B 111.2
H13A C13 H13B 109.1
O3 C14 N3 121.56(13)
O3 C14 C15 120.18(12)
N3 C14 C15 118.26(12)
N4 C15 C24 110.86(12)
N4 C15 C14 109.63(11)
C24 C15 C14 108.11(11)
N4 C15 H15 109.4
C24 C15 H15 109.4
C14 C15 H15 109.4
O5 C16 O4 126.20(14)
O5 C16 N4 124.51(14)
O4 C16 N4 109.28(12)
O4 C17 C20 110.23(13)
O4 C17 C19 102.50(12)
C20 C17 C19 110.72(14)
O4 C17 C18 110.25(13)
C20 C17 C18 112.28(14)
C19 C17 C18 110.44(15)
C17 C18 H18A 109.5
C17 C18 H18B 109.5
H18A C18 H18B 109.5
C17 C18 H18C 109.5
H18A C18 H18C 109.5
H18B C18 H18C 109.5
C17 C19 H19A 109.5
C17 C19 H19B 109.5
H19A C19 H19B 109.5
C17 C19 H19C 109.5
H19A C19 H19C 109.5
H19B C19 H19C 109.5
C17 C20 H20A 109.5
C17 C20 H20B 109.5
H20A C20 H20B 109.5
C17 C20 H20C 109.5
H20A C20 H20C 109.5
H20B C20 H20C 109.5
C2 C21 H21A 109.5
C2 C21 H21B 109.5
H21A C21 H21B 109.5
C2 C21 H21C 109.5
H21A C21 H21C 109.5
H21B C21 H21C 109.5
O7 C22 O6 124.42(13)
O7 C22 C4 126.17(13)
O6 C22 C4 109.40(12)
O6 C23 H23A 109.5
O6 C23 H23B 109.5
H23A C23 H23B 109.5
O6 C23 H23C 109.5
H23A C23 H23C 109.5
H23B C23 H23C 109.5
N5 C24 C15 110.03(12)
N5 C24 H24A 109.7
C15 C24 H24A 109.7
N5 C24 H24B 109.7
C15 C24 H24B 109.7
H24A C24 H24B 108.2
N5 C25 H25A 109.5
N5 C25 H25B 109.5
H25A C25 H25B 109.5
N5 C25 H25C 109.5
H25A C25 H25C 109.5
H25B C25 H25C 109.5
N5 C26 H26A 109.5
N5 C26 H26B 109.5
H26A C26 H26B 109.5
N5 C26 H26C 109.5
H26A C26 H26C 109.5
H26B C26 H26C 109.5

loop_
_geom_bond_atom_site_label_1
_geom_bond_atom_site_label_2
_geom_bond_distance
O1 C5 1.2324(16)
O2 C9 1.2236(17)
O3 C14 1.2359(16)
O4 C16 1.3493(18)
O4 C17 1.4756(17)
O5 C16 1.2165(18)
O6 C22 1.3359(18)
O6 C23 1.4327(19)
O7 C22 1.2065(18)
N1 C5 1.3398(17)
N1 C4 1.4554(17)
N1 H1 0.82(2)
N2 C9 1.3526(17)
N2 C6 1.4608(17)
N2 H2 0.881(19)
N3 C14 1.3400(18)
N3 C10 1.4634(18)
N3 C13 1.4685(18)
N4 C16 1.3582(18)
N4 C15 1.4545(19)
N4 H4 0.84(3)
N5 C25 1.453(2)
N5 C26 1.457(2)
N5 C24 1.461(2)
C1 C2 1.526(2)
C1 H1A 0.9800
C1 H1B 0.9800
C1 H1C 0.9800
C2 C3 1.527(2)
C2 C21 1.529(2)
C2 H2A 1.0000
C3 C4 1.5190(19)
C3 H3A 0.9900
C3 H3B 0.9900
C4 C22 1.5210(19)
C4 H4A 1.0000
C5 C6 1.5332(18)
C6 C8 1.5287(19)
C6 C7 1.5355(19)
C7 H7A 0.9800
C7 H7B 0.9800
C7 H7C 0.9800
C8 H8A 0.9800
C8 H8B 0.9800
C8 H8C 0.9800
C9 C10 1.5331(19)
C10 C11 1.538(2)
C10 H10 1.0000
C11 C12 1.527(2)
C11 H11A 0.9900
C11 H11B 0.9900
C12 C13 1.527(2)
C12 H12A 0.9900
C12 H12B 0.9900
C13 H13A 0.9900
C13 H13B 0.9900
C14 C15 1.5323(19)
C15 C24 1.522(2)
C15 H15 1.0000
C17 C20 1.516(2)
C17 C19 1.521(2)
C17 C18 1.521(2)
C18 H18A 0.9800
C18 H18B 0.9800
C18 H18C 0.9800
C19 H19A 0.9800
C19 H19B 0.9800
C19 H19C 0.9800
C20 H20A 0.9800
C20 H20B 0.9800
C20 H20C 0.9800
C21 H21A 0.9800
C21 H21B 0.9800
C21 H21C 0.9800
C23 H23A 0.9800
C23 H23B 0.9800
C23 H23C 0.9800
C24 H24A 0.9900
C24 H24B 0.9900
C25 H25A 0.9800
C25 H25B 0.9800
C25 H25C 0.9800
C26 H26A 0.9800
C26 H26B 0.9800
C26 H26C 0.9800

loop_
_geom_hbond_atom_site_label_D
_geom_hbond_atom_site_label_H
_geom_hbond_atom_site_label_A
_geom_hbond_distance_DH
_geom_hbond_distance_HA
_geom_hbond_distance_DA
_geom_hbond_angle_DHA
_geom_hbond_site_symmetry_A
N1 H1 O3 0.82(2) 2.08(2) 2.8126(15) 148.8(19) .
N1 H1 N2 0.82(2) 2.33(2) 2.7226(16) 110.1(16) .
N2 H2 O1 0.881(19) 1.960(19) 2.8366(15) 173.7(18) 3_656
N4 H4 O7 0.84(3) 2.21(3) 3.0272(17) 164(2) .

loop_
_geom_torsion_atom_site_label_1
_geom_torsion_atom_site_label_2
_geom_torsion_atom_site_label_3
_geom_torsion_atom_site_label_4
_geom_torsion
C1 C2 C3 C4 -53.91(16)
C21 C2 C3 C4 -177.69(12)
C5 N1 C4 C3 131.48(13)
C5 N1 C4 C22 -104.04(14)
C2 C3 C4 N1 -54.04(15)
C2 C3 C4 C22 -175.62(11)
C4 N1 C5 O1 -3.6(2)
C4 N1 C5 C6 -177.77(11)
C9 N2 C6 C8 61.61(17)
C9 N2 C6 C5 -62.02(16)
C9 N2 C6 C7 -177.59(12)
O1 C5 C6 N2 164.36(12)
N1 C5 C6 N2 -21.27(16)
O1 C5 C6 C8 39.89(17)
N1 C5 C6 C8 -145.74(12)
O1 C5 C6 C7 -79.46(15)
N1 C5 C6 C7 94.91(13)
C6 N2 C9 O2 -4.8(2)
C6 N2 C9 C10 175.44(11)
C14 N3 C10 C9 60.44(16)
C13 N3 C10 C9 -115.08(14)
C14 N3 C10 C11 -179.12(13)
C13 N3 C10 C11 5.36(16)
O2 C9 C10 N3 44.30(17)
N2 C9 C10 N3 -135.98(12)
O2 C9 C10 C11 -70.40(17)
N2 C9 C10 C11 109.32(13)
N3 C10 C11 C12 -26.00(16)
C9 C10 C11 C12 92.77(15)
C10 C11 C12 C13 36.73(17)
C14 N3 C13 C12 -157.78(15)
C10 N3 C13 C12 17.33(18)
C11 C12 C13 N3 -32.77(17)
C10 N3 C14 O3 -2.3(2)
C13 N3 C14 O3 172.47(15)
C10 N3 C14 C15 177.56(12)
C13 N3 C14 C15 -7.6(2)
C16 N4 C15 C24 107.11(16)
C16 N4 C15 C14 -133.60(14)
O3 C14 C15 N4 -82.54(16)
N3 C14 C15 N4 97.56(15)
O3 C14 C15 C24 38.42(17)
N3 C14 C15 C24 -141.48(13)
C17 O4 C16 O5 -5.1(2)
C17 O4 C16 N4 175.96(13)
C15 N4 C16 O5 9.7(2)
C15 N4 C16 O4 -171.39(13)
C16 O4 C17 C20 -57.97(18)
C16 O4 C17 C19 -175.87(14)
C16 O4 C17 C18 66.55(18)
C23 O6 C22 O7 7.9(2)
C23 O6 C22 C4 -171.30(13)
N1 C4 C22 O7 -116.29(15)
C3 C4 C22 O7 7.3(2)
N1 C4 C22 O6 62.90(14)
C3 C4 C22 O6 -173.49(11)
C25 N5 C24 C15 -148.84(12)
C26 N5 C24 C15 87.23(14)
N4 C15 C24 N5 -179.19(11)
C14 C15 C24 N5 60.61(14)
